data_7245850
loop_
_publ_author_name
'Ebersbach, Ben'
'Seichter, Wilhelm'
'Schwarzer, Anke'
'Mazik, Monika'

_publ_section_title
;
 Supramolecular patterns in the crystal structures of 1,3,5-trisubstituted
 2,4,6-triethylbenzenes bearing halogenophenoxy groups
;
_journal_issue 1
_journal_name_full CrystEngComm
_journal_page_first 137
_journal_page_last 153
_journal_paper_doi 10.1039/D2CE01203K
_journal_volume 25
_journal_year 2023
_chemical_formula_moiety 'C33 H33 I3 O3'
_chemical_formula_sum 'C33 H33 I3 O3'
_chemical_formula_weight 858.29
_space_group_crystal_system triclinic
_space_group_IT_number 2
_space_group_name_Hall '-P 1'
_space_group_name_H-M_alt 'P -1'
_atom_sites_solution_hydrogens geom
_audit_creation_method SHELXL-2018/3
_audit_update_record
;
2022-08-24 deposited with the CCDC.	2022-11-15 downloaded from the CCDC.
;
_cell_angle_alpha 87.379(4)
_cell_angle_beta 80.456(4)
_cell_angle_gamma 74.276(4)
_cell_formula_units_Z 2
_cell_length_a 9.1331(5)
_cell_length_b 12.2577(6)
_cell_length_c 14.8298(7)
_cell_measurement_reflns_used 12891
_cell_measurement_temperature 153(2)
_cell_measurement_theta_max 28.41
_cell_measurement_theta_min 1.39
_cell_volume 1575.96(14)
_computing_cell_refinement 'STOE X-AREA (Stoe & Cie, 2002)'
_computing_data_collection 'STOE X-AREA (Stoe & Cie, 2002)'
_computing_data_reduction 'STOE X-RED (Stoe & Cie, 2002)'
_computing_molecular_graphics 'XP (Sheldrick, 2008)'
_computing_publication_material
;
<i>WinGX</i> (Farrugia, 2012), <i>publCIF</i> (Westrip, 2010), <i>SHELXLE</i>
 (H\"ubschle <i>et al.</i>,  2011)
;
_computing_structure_refinement 'SHELXL2018/3 (Sheldrick, 2015)'
_computing_structure_solution 'SHELXT 2018/2 (Sheldrick, 2018)'
_diffrn_ambient_temperature 153(2)
_diffrn_detector 'image plate (34 cm diameter)'
_diffrn_detector_area_resol_mean 6.67
_diffrn_detector_type STOE
_diffrn_measured_fraction_theta_full 0.998
_diffrn_measured_fraction_theta_max 0.998
_diffrn_measurement_details ' 209 frames, detector distance = 100 mm'
_diffrn_measurement_device '2-circle goniometer'
_diffrn_measurement_device_type 'STOE IPDS 2'
_diffrn_measurement_method 'rotation method'
_diffrn_radiation_collimation '0.5 mm diameter, monocapillary'
_diffrn_radiation_monochromator 'plane graphite'
_diffrn_radiation_polarisn_norm 0
_diffrn_radiation_type 'Mo K\a'
_diffrn_radiation_wavelength 0.71073
_diffrn_reflns_av_R_equivalents 0.0636
_diffrn_reflns_av_unetI/netI 0.0666
_diffrn_reflns_Laue_measured_fraction_full 0.998
_diffrn_reflns_Laue_measured_fraction_max 0.998
_diffrn_reflns_limit_h_max 11
_diffrn_reflns_limit_h_min -11
_diffrn_reflns_limit_k_max 15
_diffrn_reflns_limit_k_min -15
_diffrn_reflns_limit_l_max 17
_diffrn_reflns_limit_l_min -18
_diffrn_reflns_number 13070
_diffrn_reflns_point_group_measured_fraction_full 0.998
_diffrn_reflns_point_group_measured_fraction_max 0.998
_diffrn_reflns_theta_full 25.242
_diffrn_reflns_theta_max 25.999
_diffrn_reflns_theta_min 1.726
_diffrn_source 'sealed X-ray tube, 12 x 0.4 mm long-fine focus'
_diffrn_source_current 40
_diffrn_source_power 2.000
_diffrn_source_voltage 50
_exptl_absorpt_coefficient_mu 3.006
_exptl_absorpt_correction_T_max 0.8241
_exptl_absorpt_correction_T_min 0.3919
_exptl_absorpt_correction_type integration
_exptl_absorpt_process_details 'X-Area (STOE)'
_exptl_crystal_colour colorless
_exptl_crystal_density_diffrn 1.809
_exptl_crystal_description irregular
_exptl_crystal_F_000 828
_exptl_crystal_size_max 0.300
_exptl_crystal_size_mid 0.200
_exptl_crystal_size_min 0.040
_refine_diff_density_max 0.753
_refine_diff_density_min -0.969
_refine_diff_density_rms 0.154
_refine_ls_extinction_coef 0.0016(2)
_refine_ls_extinction_expression Fc^*^=kFc[1+0.001xFc^2^\l^3^/sin(2\q)]^-1/4^
_refine_ls_extinction_method 'SHELXL-2018/3 (Sheldrick 2018)'
_refine_ls_goodness_of_fit_ref 1.027
_refine_ls_hydrogen_treatment constr
_refine_ls_matrix_type full
_refine_ls_number_parameters 366
_refine_ls_number_reflns 6182
_refine_ls_number_restraints 14
_refine_ls_restrained_S_all 1.027
_refine_ls_R_factor_all 0.0785
_refine_ls_R_factor_gt 0.0457
_refine_ls_shift/su_max 0.001
_refine_ls_shift/su_mean 0.000
_refine_ls_structure_factor_coef Fsqd
_refine_ls_weighting_details 'w=1/[\s^2^(Fo^2^)+(0.0393P)^2^+6.1307P] where P=(Fo^2^+2Fc^2^)/3'
_refine_ls_weighting_scheme calc
_refine_ls_wR_factor_gt 0.0938
_refine_ls_wR_factor_ref 0.1087
_reflns_Friedel_coverage 0.000
_reflns_number_gt 4425
_reflns_number_total 6182
_reflns_threshold_expression 'I > 2\s(I)'
_cod_data_source_file d2ce01203k2.cif
_cod_data_source_block 3
_cod_depositor_comments 'Adding full bibliography for 7245849--7245855.cif.'
_cod_database_code 7245850
_shelx_shelxl_version_number 2018/3
_shelx_space_group_comment
;
The symmetry employed for this shelxl refinement is uniquely defined
by the following loop, which should always be used as a source of
symmetry information in preference to the above space-group names.
They are only intended as comments.
;
_shelx_estimated_absorpt_t_min 0.466
_shelx_estimated_absorpt_t_max 0.889

loop_
_space_group_symop_operation_xyz
'x, y, z'
'-x, -y, -z'

loop_
_atom_site_label
_atom_site_type_symbol
_atom_site_fract_x
_atom_site_fract_y
_atom_site_fract_z
_atom_site_U_iso_or_equiv
_atom_site_adp_type
_atom_site_occupancy
_atom_site_site_symmetry_order
_atom_site_calc_flag
_atom_site_refinement_flags_posn
_atom_site_refinement_flags_adp
_atom_site_refinement_flags_occupancy
_atom_site_disorder_assembly
_atom_site_disorder_group
I1 I 0.31570(6) 1.13893(4) 0.16904(3) 0.03654(15) Uani 1 1 d . . . . .
I3 I 0.41591(6) 0.36093(4) 0.97027(3) 0.03054(14) Uani 1 1 d . . . . .
O1 O 0.2097(5) 0.7915(4) 0.3795(3) 0.0308(11) Uani 1 1 d . . . . .
O2 O 0.6344(5) 0.3855(4) 0.2425(3) 0.0240(10) Uani 1 1 d D . . . .
O3 O 0.2918(5) 0.3194(4) 0.6286(3) 0.0251(10) Uani 1 1 d . . . . .
C1 C 0.2187(7) 0.5973(5) 0.4022(4) 0.0174(12) Uani 1 1 d . . . . .
C2 C 0.3020(6) 0.5296(5) 0.3287(4) 0.0160(12) Uani 1 1 d . . . . .
C3 C 0.3975(7) 0.4214(5) 0.3438(4) 0.0201(13) Uani 1 1 d . . . . .
C4 C 0.4101(7) 0.3820(5) 0.4335(4) 0.0198(13) Uani 1 1 d . . . . .
C5 C 0.3288(7) 0.4532(5) 0.5078(4) 0.0183(13) Uani 1 1 d . . . . .
C6 C 0.2348(7) 0.5606(5) 0.4927(4) 0.0175(12) Uani 1 1 d . . . . .
C7 C 0.1163(8) 0.7120(5) 0.3864(4) 0.0227(13) Uani 1 1 d . . . . .
H7A H 0.073465 0.712394 0.329205 0.027 Uiso 1 1 calc R U . . .
H7B H 0.029720 0.732959 0.437750 0.027 Uiso 1 1 calc R U . . .
C8 C 0.1426(8) 0.8985(5) 0.3493(5) 0.0251(14) Uani 1 1 d . . . . .
C9 C 0.2387(8) 0.9516(5) 0.2935(5) 0.0259(14) Uani 1 1 d . . . . .
H9 H 0.345821 0.916026 0.278677 0.031 Uiso 1 1 calc R U . . .
C10 C 0.1755(8) 1.0579(5) 0.2595(4) 0.0262(15) Uani 1 1 d . . . . .
C11 C 0.0231(9) 1.1109(6) 0.2795(6) 0.042(2) Uani 1 1 d . . . . .
H11 H -0.017487 1.183056 0.253791 0.050 Uiso 1 1 calc R U . . .
C12 C -0.0733(10) 1.0587(7) 0.3380(7) 0.052(2) Uani 1 1 d . . . . .
H12 H -0.179772 1.095975 0.353657 0.063 Uiso 1 1 calc R U . . .
C13 C -0.0128(9) 0.9510(6) 0.3739(6) 0.0419(19) Uani 1 1 d . . . . .
H13 H -0.077286 0.914869 0.414356 0.050 Uiso 1 1 calc R U . . .
C14 C 0.2925(8) 0.5724(6) 0.2314(4) 0.0267(15) Uani 1 1 d . . . . .
H14A H 0.391876 0.538042 0.192117 0.032 Uiso 1 1 calc R U . . .
H14B H 0.277273 0.655509 0.230616 0.032 Uiso 1 1 calc R U . . .
C15 C 0.1624(8) 0.5457(7) 0.1905(4) 0.0313(16) Uani 1 1 d . . . . .
H15A H 0.168028 0.570321 0.126517 0.047 Uiso 1 1 calc R U . . .
H15B H 0.062683 0.585833 0.225153 0.047 Uiso 1 1 calc R U . . .
H15C H 0.173373 0.463904 0.193763 0.047 Uiso 1 1 calc R U . . .
C16 C 0.4932(7) 0.3518(5) 0.2646(4) 0.0236(14) Uani 1 1 d . . . . .
H16A H 0.515805 0.270274 0.280550 0.028 Uiso 1 1 calc R U . . .
H16B H 0.437686 0.364571 0.211477 0.028 Uiso 1 1 calc R U . . .
I2 I 0.7934(2) 0.0840(3) -0.03890(19) 0.0360(5) Uani 0.767(10) 1 d D . P A 1
C17 C 0.7370(12) 0.3402(10) 0.1652(7) 0.0224(16) Uani 0.767(10) 1 d D . P A 1
C18 C 0.7129(13) 0.2546(12) 0.1184(8) 0.0206(15) Uani 0.767(10) 1 d . . P A 1
H18 H 0.626062 0.225697 0.137087 0.025 Uiso 0.767(10) 1 calc R U P A 1
C19 C 0.8234(14) 0.2111(10) 0.0406(6) 0.0192(19) Uani 0.767(10) 1 d D . P A 1
C20 C 0.9504(12) 0.2536(8) 0.0135(7) 0.0234(19) Uani 0.767(10) 1 d . U P A 1
H20 H 1.022418 0.225040 -0.039527 0.028 Uiso 0.767(10) 1 calc R U P A 1
C21 C 0.9702(14) 0.3381(11) 0.0648(8) 0.024(2) Uani 0.767(10) 1 d . . P A 1
H21 H 1.058812 0.365509 0.048001 0.029 Uiso 0.767(10) 1 calc R U P A 1
C22 C 0.8640(17) 0.3835(12) 0.1401(8) 0.0230(19) Uani 0.767(10) 1 d . . P A 1
H22 H 0.877299 0.442990 0.174127 0.028 Uiso 0.767(10) 1 calc R U P A 1
I2A I 0.8118(7) 0.1092(6) -0.0578(4) 0.0360(5) Uani 0.233(10) 1 d D . P A 2
C17A C 0.738(3) 0.330(3) 0.1694(16) 0.0224(16) Uani 0.233(10) 1 d DG . P A 2
C18A C 0.734(3) 0.251(4) 0.106(2) 0.0206(15) Uani 0.233(10) 1 d G . P A 2
H18A H 0.653505 0.214556 0.114583 0.025 Uiso 0.233(10) 1 calc R U P A 2
C19A C 0.847(4) 0.227(3) 0.0289(19) 0.0192(19) Uani 0.233(10) 1 d DG . P A 2
C20A C 0.965(3) 0.280(3) 0.0159(16) 0.0234(19) Uani 0.233(10) 1 d G U P A 2
H20A H 1.042823 0.263693 -0.036615 0.028 Uiso 0.233(10) 1 calc R U P A 2
C21A C 0.970(4) 0.359(3) 0.080(3) 0.024(2) Uani 0.233(10) 1 d G . P A 2
H21A H 1.050142 0.395446 0.070727 0.029 Uiso 0.233(10) 1 calc R U P A 2
C22A C 0.856(5) 0.383(3) 0.156(2) 0.0230(19) Uani 0.233(10) 1 d G . P A 2
H22A H 0.859142 0.436756 0.199997 0.028 Uiso 0.233(10) 1 calc R U P A 2
C23 C 0.5102(8) 0.2644(5) 0.4494(4) 0.0248(14) Uani 1 1 d . . . . .
H23A H 0.541240 0.261777 0.510550 0.030 Uiso 1 1 calc R U . . .
H23B H 0.604955 0.248967 0.403288 0.030 Uiso 1 1 calc R U . . .
C24 C 0.4283(9) 0.1717(6) 0.4439(5) 0.0355(17) Uani 1 1 d . . . . .
H24A H 0.401378 0.171538 0.382595 0.053 Uiso 1 1 calc R U . . .
H24B H 0.334269 0.186472 0.489386 0.053 Uiso 1 1 calc R U . . .
H24C H 0.496793 0.097767 0.456043 0.053 Uiso 1 1 calc R U . . .
C25 C 0.3557(8) 0.4149(5) 0.6032(4) 0.0211(13) Uani 1 1 d . . . . .
H25A H 0.467562 0.392385 0.605631 0.025 Uiso 1 1 calc R U . . .
H25B H 0.305881 0.477961 0.646799 0.025 Uiso 1 1 calc R U . . .
C26 C 0.3131(7) 0.2732(5) 0.7136(4) 0.0233(14) Uani 1 1 d . . . . .
C27 C 0.3544(7) 0.3271(5) 0.7803(4) 0.0215(13) Uani 1 1 d . . . . .
H27 H 0.374948 0.398907 0.769044 0.026 Uiso 1 1 calc R U . . .
C28 C 0.3657(7) 0.2739(6) 0.8653(4) 0.0226(13) Uani 1 1 d . . . . .
C29 C 0.3385(8) 0.1692(6) 0.8825(4) 0.0278(15) Uani 1 1 d . . . . .
H29 H 0.347367 0.133834 0.940436 0.033 Uiso 1 1 calc R U . . .
C30 C 0.2983(9) 0.1173(6) 0.8139(5) 0.0319(16) Uani 1 1 d . . . . .
H30 H 0.279835 0.044833 0.824889 0.038 Uiso 1 1 calc R U . . .
C31 C 0.2840(9) 0.1675(6) 0.7297(5) 0.0309(16) Uani 1 1 d . . . . .
H31 H 0.254766 0.130661 0.683286 0.037 Uiso 1 1 calc R U . . .
C32 C 0.1475(7) 0.6378(5) 0.5729(4) 0.0222(13) Uani 1 1 d . . . . .
H32A H 0.126756 0.717737 0.552442 0.027 Uiso 1 1 calc R U . . .
H32B H 0.212116 0.628129 0.621627 0.027 Uiso 1 1 calc R U . . .
C33 C -0.0065(9) 0.6109(7) 0.6120(5) 0.0369(18) Uani 1 1 d . . . . .
H33A H -0.070989 0.620921 0.563978 0.055 Uiso 1 1 calc R U . . .
H33B H -0.060150 0.662297 0.662868 0.055 Uiso 1 1 calc R U . . .
H33C H 0.013941 0.532378 0.633862 0.055 Uiso 1 1 calc R U . . .

loop_
_atom_site_aniso_label
_atom_site_aniso_U_11
_atom_site_aniso_U_22
_atom_site_aniso_U_33
_atom_site_aniso_U_23
_atom_site_aniso_U_13
_atom_site_aniso_U_12
I1 0.0539(3) 0.0319(3) 0.0299(3) 0.00523(19) -0.0089(2) -0.0213(2)
I3 0.0333(3) 0.0450(3) 0.0143(2) 0.00185(18) -0.00209(18) -0.0134(2)
O1 0.023(3) 0.025(2) 0.047(3) 0.006(2) -0.013(2) -0.009(2)
O2 0.024(2) 0.032(2) 0.018(2) -0.0108(18) 0.0045(18) -0.012(2)
O3 0.040(3) 0.027(2) 0.016(2) 0.0107(18) -0.010(2) -0.021(2)
C1 0.016(3) 0.019(3) 0.017(3) -0.004(2) 0.006(2) -0.007(2)
C2 0.010(3) 0.026(3) 0.014(3) 0.000(2) 0.001(2) -0.010(2)
C3 0.025(3) 0.023(3) 0.017(3) -0.001(2) -0.002(3) -0.014(3)
C4 0.018(3) 0.022(3) 0.019(3) -0.003(2) 0.002(2) -0.006(3)
C5 0.019(3) 0.019(3) 0.019(3) 0.002(2) -0.002(2) -0.009(3)
C6 0.018(3) 0.019(3) 0.015(3) -0.002(2) 0.005(2) -0.007(2)
C7 0.023(3) 0.023(3) 0.025(3) 0.006(3) -0.009(3) -0.009(3)
C8 0.020(3) 0.013(3) 0.041(4) -0.001(3) -0.011(3) 0.002(3)
C9 0.024(4) 0.022(3) 0.031(3) -0.006(3) -0.004(3) -0.004(3)
C10 0.035(4) 0.021(3) 0.027(3) -0.002(3) -0.007(3) -0.012(3)
C11 0.040(5) 0.014(3) 0.070(6) 0.007(3) -0.014(4) -0.003(3)
C12 0.024(4) 0.027(4) 0.097(7) 0.001(4) -0.003(5) 0.004(3)
C13 0.033(4) 0.026(4) 0.063(5) 0.006(4) -0.001(4) -0.007(3)
C14 0.027(4) 0.038(4) 0.017(3) 0.009(3) 0.000(3) -0.015(3)
C15 0.029(4) 0.047(4) 0.019(3) 0.001(3) -0.008(3) -0.010(3)
C16 0.022(4) 0.024(3) 0.023(3) 0.001(3) 0.001(3) -0.008(3)
I2 0.0448(5) 0.0333(8) 0.0268(7) -0.0130(6) -0.0031(5) -0.0047(5)
C17 0.021(3) 0.022(4) 0.018(3) 0.001(3) -0.001(3) 0.002(3)
C18 0.019(4) 0.025(3) 0.015(4) -0.004(3) 0.001(3) -0.003(3)
C19 0.014(5) 0.025(5) 0.014(4) -0.005(4) 0.004(3) 0.001(3)
C20 0.021(3) 0.026(4) 0.019(2) -0.006(2) 0.004(2) -0.003(2)
C21 0.018(3) 0.029(6) 0.024(5) -0.005(4) 0.004(3) -0.008(4)
C22 0.022(4) 0.027(3) 0.020(5) -0.002(4) 0.002(4) -0.008(3)
I2A 0.0448(5) 0.0333(8) 0.0268(7) -0.0130(6) -0.0031(5) -0.0047(5)
C17A 0.021(3) 0.022(4) 0.018(3) 0.001(3) -0.001(3) 0.002(3)
C18A 0.019(4) 0.025(3) 0.015(4) -0.004(3) 0.001(3) -0.003(3)
C19A 0.014(5) 0.025(5) 0.014(4) -0.005(4) 0.004(3) 0.001(3)
C20A 0.021(3) 0.026(4) 0.019(2) -0.006(2) 0.004(2) -0.003(2)
C21A 0.018(3) 0.029(6) 0.024(5) -0.005(4) 0.004(3) -0.008(4)
C22A 0.022(4) 0.027(3) 0.020(5) -0.002(4) 0.002(4) -0.008(3)
C23 0.025(4) 0.028(3) 0.020(3) 0.001(3) -0.003(3) -0.004(3)
C24 0.051(5) 0.021(3) 0.032(4) 0.004(3) 0.000(3) -0.010(3)
C25 0.026(4) 0.026(3) 0.014(3) 0.005(2) -0.005(3) -0.011(3)
C26 0.023(3) 0.027(3) 0.019(3) 0.008(3) -0.003(3) -0.007(3)
C27 0.020(3) 0.023(3) 0.020(3) 0.000(3) 0.002(3) -0.005(3)
C28 0.013(3) 0.032(4) 0.021(3) 0.002(3) 0.001(2) -0.006(3)
C29 0.033(4) 0.034(4) 0.014(3) 0.006(3) -0.001(3) -0.010(3)
C30 0.045(5) 0.025(4) 0.025(3) 0.007(3) 0.001(3) -0.013(3)
C31 0.038(4) 0.033(4) 0.023(3) 0.001(3) 0.000(3) -0.014(3)
C32 0.019(3) 0.024(3) 0.021(3) -0.005(3) 0.006(3) -0.006(3)
C33 0.032(4) 0.048(5) 0.032(4) -0.016(3) 0.014(3) -0.021(4)

loop_
_atom_type_symbol
_atom_type_description
_atom_type_scat_dispersion_real
_atom_type_scat_dispersion_imag
_atom_type_scat_source
C C 0.0033 0.0016 'International Tables Vol C Tables 4.2.6.8 and 6.1.1.4'
H H 0.0000 0.0000 'International Tables Vol C Tables 4.2.6.8 and 6.1.1.4'
O O 0.0106 0.0060 'International Tables Vol C Tables 4.2.6.8 and 6.1.1.4'
I I -0.4742 1.8119 'International Tables Vol C Tables 4.2.6.8 and 6.1.1.4'

loop_
_exptl_crystal_face_index_h
_exptl_crystal_face_index_k
_exptl_crystal_face_index_l
_exptl_crystal_face_perp_dist
999 364 699 0.1928
999 359-815 0.1819 139
999-116 0.0499 91 999
64 0.0471 41 999
247 0.0640 190 65
999 0.1925 45-999 257
0.0577 103-999 69 0.0495
153-999-131 0.0401 256 88-999
0.1991 47 999-183 0.0303
0 1 0 0.0269
-16 333 63 0.0561
-999-364-699 0.2024 -999-359 815
0.1767 -139-999 116 0.0571
-91-999 -64 0.0471 -41-999-247
0.0394 -190 -65-999 0.2038
-45 999-257 0.0460 -103
999 -69 0.0438 -153
999 131 0.0637 -256
-88 999 0.1943 -47-999
183 0.0495 0-938 -1
0.0296 16-333 -63 0.0388

loop_
_geom_angle_atom_site_label_1
_geom_angle_atom_site_label_2
_geom_angle_atom_site_label_3
_geom_angle
_geom_angle_site_symmetry_1
_geom_angle_site_symmetry_3
_geom_angle_publ_flag
C8 O1 C7 115.6(5) . . ?
C17 O2 C16 118.6(7) . . ?
C17A O2 C16 115.8(16) . . ?
C26 O3 C25 115.6(5) . . ?
C2 C1 C6 120.3(5) . . ?
C2 C1 C7 120.2(5) . . ?
C6 C1 C7 119.4(5) . . ?
C1 C2 C3 120.2(5) . . ?
C1 C2 C14 120.2(5) . . ?
C3 C2 C14 119.6(5) . . ?
C4 C3 C2 120.1(5) . . ?
C4 C3 C16 120.0(6) . . ?
C2 C3 C16 119.8(5) . . ?
C3 C4 C5 119.2(6) . . ?
C3 C4 C23 120.0(5) . . ?
C5 C4 C23 120.8(5) . . ?
C6 C5 C4 120.5(5) . . ?
C6 C5 C25 120.5(5) . . ?
C4 C5 C25 118.8(5) . . ?
C5 C6 C1 119.6(5) . . ?
C5 C6 C32 120.6(5) . . ?
C1 C6 C32 119.9(5) . . ?
O1 C7 C1 107.2(5) . . ?
O1 C7 H7A 110.3 . . ?
C1 C7 H7A 110.3 . . ?
O1 C7 H7B 110.3 . . ?
C1 C7 H7B 110.3 . . ?
H7A C7 H7B 108.5 . . ?
C9 C8 O1 116.5(6) . . ?
C9 C8 C13 121.3(6) . . ?
O1 C8 C13 122.1(6) . . ?
C8 C9 C10 118.5(6) . . ?
C8 C9 H9 120.8 . . ?
C10 C9 H9 120.8 . . ?
C11 C10 C9 122.2(7) . . ?
C11 C10 I1 117.9(5) . . ?
C9 C10 I1 119.8(5) . . ?
C10 C11 C12 119.4(7) . . ?
C10 C11 H11 120.3 . . ?
C12 C11 H11 120.3 . . ?
C11 C12 C13 119.9(7) . . ?
C11 C12 H12 120.1 . . ?
C13 C12 H12 120.1 . . ?
C8 C13 C12 118.7(7) . . ?
C8 C13 H13 120.7 . . ?
C12 C13 H13 120.7 . . ?
C2 C14 C15 113.9(5) . . ?
C2 C14 H14A 108.8 . . ?
C15 C14 H14A 108.8 . . ?
C2 C14 H14B 108.8 . . ?
C15 C14 H14B 108.8 . . ?
H14A C14 H14B 107.7 . . ?
C14 C15 H15A 109.5 . . ?
C14 C15 H15B 109.5 . . ?
H15A C15 H15B 109.5 . . ?
C14 C15 H15C 109.5 . . ?
H15A C15 H15C 109.5 . . ?
H15B C15 H15C 109.5 . . ?
O2 C16 C3 107.6(5) . . ?
O2 C16 H16A 110.2 . . ?
C3 C16 H16A 110.2 . . ?
O2 C16 H16B 110.2 . . ?
C3 C16 H16B 110.2 . . ?
H16A C16 H16B 108.5 . . ?
C18 C17 O2 119.9(10) . . ?
C18 C17 C22 122.8(7) . . ?
O2 C17 C22 117.2(10) . . ?
C17 C18 C19 117.0(8) . . ?
C17 C18 H18 121.5 . . ?
C19 C18 H18 121.5 . . ?
C20 C19 C18 121.3(7) . . ?
C20 C19 I2 118.6(6) . . ?
C18 C19 I2 120.1(7) . . ?
C21 C20 C19 118.9(8) . . ?
C21 C20 H20 120.5 . . ?
C19 C20 H20 120.5 . . ?
C22 C21 C20 121.3(8) . . ?
C22 C21 H21 119.3 . . ?
C20 C21 H21 119.3 . . ?
C21 C22 C17 118.6(8) . . ?
C21 C22 H22 120.7 . . ?
C17 C22 H22 120.7 . . ?
O2 C17A C18A 134(3) . . ?
O2 C17A C22A 105(3) . . ?
C18A C17A C22A 120.0 . . ?
C17A C18A C19A 120.0 . . ?
C17A C18A H18A 120.0 . . ?
C19A C18A H18A 120.0 . . ?
C18A C19A C20A 120.0 . . ?
C18A C19A I2A 112.5(17) . . ?
C20A C19A I2A 127.5(17) . . ?
C19A C20A C21A 120.0 . . ?
C19A C20A H20A 120.0 . . ?
C21A C20A H20A 120.0 . . ?
C22A C21A C20A 120.0 . . ?
C22A C21A H21A 120.0 . . ?
C20A C21A H21A 120.0 . . ?
C21A C22A C17A 120.0 . . ?
C21A C22A H22A 120.0 . . ?
C17A C22A H22A 120.0 . . ?
C4 C23 C24 112.7(6) . . ?
C4 C23 H23A 109.1 . . ?
C24 C23 H23A 109.1 . . ?
C4 C23 H23B 109.1 . . ?
C24 C23 H23B 109.1 . . ?
H23A C23 H23B 107.8 . . ?
C23 C24 H24A 109.5 . . ?
C23 C24 H24B 109.5 . . ?
H24A C24 H24B 109.5 . . ?
C23 C24 H24C 109.5 . . ?
H24A C24 H24C 109.5 . . ?
H24B C24 H24C 109.5 . . ?
O3 C25 C5 109.5(5) . . ?
O3 C25 H25A 109.8 . . ?
C5 C25 H25A 109.8 . . ?
O3 C25 H25B 109.8 . . ?
C5 C25 H25B 109.8 . . ?
H25A C25 H25B 108.2 . . ?
C27 C26 O3 123.6(6) . . ?
C27 C26 C31 120.9(6) . . ?
O3 C26 C31 115.5(6) . . ?
C26 C27 C28 118.4(6) . . ?
C26 C27 H27 120.8 . . ?
C28 C27 H27 120.8 . . ?
C29 C28 C27 121.7(6) . . ?
C29 C28 I3 119.8(4) . . ?
C27 C28 I3 118.4(5) . . ?
C30 C29 C28 118.3(6) . . ?
C30 C29 H29 120.8 . . ?
C28 C29 H29 120.8 . . ?
C29 C30 C31 121.7(7) . . ?
C29 C30 H30 119.1 . . ?
C31 C30 H30 119.1 . . ?
C30 C31 C26 118.9(6) . . ?
C30 C31 H31 120.5 . . ?
C26 C31 H31 120.5 . . ?
C6 C32 C33 111.5(5) . . ?
C6 C32 H32A 109.3 . . ?
C33 C32 H32A 109.3 . . ?
C6 C32 H32B 109.3 . . ?
C33 C32 H32B 109.3 . . ?
H32A C32 H32B 108.0 . . ?
C32 C33 H33A 109.5 . . ?
C32 C33 H33B 109.5 . . ?
H33A C33 H33B 109.5 . . ?
C32 C33 H33C 109.5 . . ?
H33A C33 H33C 109.5 . . ?
H33B C33 H33C 109.5 . . ?

loop_
_geom_bond_atom_site_label_1
_geom_bond_atom_site_label_2
_geom_bond_distance
_geom_bond_site_symmetry_2
_geom_bond_publ_flag
I1 C10 2.103(7) . ?
I3 C28 2.104(6) . ?
O1 C8 1.378(7) . ?
O1 C7 1.450(7) . ?
O2 C17 1.386(7) . ?
O2 C17A 1.386(7) . ?
O2 C16 1.441(8) . ?
O3 C26 1.380(7) . ?
O3 C25 1.452(7) . ?
C1 C2 1.386(8) . ?
C1 C6 1.414(8) . ?
C1 C7 1.495(8) . ?
C2 C3 1.407(9) . ?
C2 C14 1.522(8) . ?
C3 C4 1.406(8) . ?
C3 C16 1.490(9) . ?
C4 C5 1.412(8) . ?
C4 C23 1.516(9) . ?
C5 C6 1.395(8) . ?
C5 C25 1.508(8) . ?
C6 C32 1.524(8) . ?
C7 H7A 0.9900 . ?
C7 H7B 0.9900 . ?
C8 C9 1.377(9) . ?
C8 C13 1.385(10) . ?
C9 C10 1.383(9) . ?
C9 H9 0.9500 . ?
C10 C11 1.356(11) . ?
C11 C12 1.393(12) . ?
C11 H11 0.9500 . ?
C12 C13 1.403(11) . ?
C12 H12 0.9500 . ?
C13 H13 0.9500 . ?
C14 C15 1.534(9) . ?
C14 H14A 0.9900 . ?
C14 H14B 0.9900 . ?
C15 H15A 0.9800 . ?
C15 H15B 0.9800 . ?
C15 H15C 0.9800 . ?
C16 H16A 0.9900 . ?
C16 H16B 0.9900 . ?
I2 C19 2.098(7) . ?
C17 C18 1.369(12) . ?
C17 C22 1.392(12) . ?
C18 C19 1.418(11) . ?
C18 H18 0.9500 . ?
C19 C20 1.391(12) . ?
C20 C21 1.379(12) . ?
C20 H20 0.9500 . ?
C21 C22 1.379(12) . ?
C21 H21 0.9500 . ?
C22 H22 0.9500 . ?
I2A C19A 2.098(7) . ?
C17A C18A 1.3900 . ?
C17A C22A 1.3900 . ?
C18A C19A 1.3900 . ?
C18A H18A 0.9500 . ?
C19A C20A 1.3900 . ?
C20A C21A 1.3900 . ?
C20A H20A 0.9500 . ?
C21A C22A 1.3900 . ?
C21A H21A 0.9500 . ?
C22A H22A 0.9500 . ?
C23 C24 1.532(10) . ?
C23 H23A 0.9900 . ?
C23 H23B 0.9900 . ?
C24 H24A 0.9800 . ?
C24 H24B 0.9800 . ?
C24 H24C 0.9800 . ?
C25 H25A 0.9900 . ?
C25 H25B 0.9900 . ?
C26 C27 1.370(9) . ?
C26 C31 1.395(9) . ?
C27 C28 1.399(9) . ?
C27 H27 0.9500 . ?
C28 C29 1.377(9) . ?
C29 C30 1.373(10) . ?
C29 H29 0.9500 . ?
C30 C31 1.377(9) . ?
C30 H30 0.9500 . ?
C31 H31 0.9500 . ?
C32 C33 1.545(9) . ?
C32 H32A 0.9900 . ?
C32 H32B 0.9900 . ?
C33 H33A 0.9800 . ?
C33 H33B 0.9800 . ?
C33 H33C 0.9800 . ?

loop_
_geom_hbond_atom_site_label_D
_geom_hbond_atom_site_label_H
_geom_hbond_atom_site_label_A
_geom_hbond_distance_DH
_geom_hbond_distance_HA
_geom_hbond_distance_DA
_geom_hbond_angle_DHA
_geom_hbond_site_symmetry_A
_geom_hbond_publ_flag
C25 H25B O2 0.99 2.61 3.454(7) 142.6 2_666 yes
C27 H27 O2 0.95 2.62 3.550(8) 166.7 2_666 yes
C32 H32B O2 0.99 2.61 3.601(8) 175.6 2_666 yes

loop_
_geom_torsion_atom_site_label_1
_geom_torsion_atom_site_label_2
_geom_torsion_atom_site_label_3
_geom_torsion_atom_site_label_4
_geom_torsion
_geom_torsion_site_symmetry_1
_geom_torsion_site_symmetry_2
_geom_torsion_site_symmetry_3
_geom_torsion_site_symmetry_4
_geom_torsion_publ_flag
C6 C1 C2 C3 3.2(9) . . . . ?
C7 C1 C2 C3 -179.6(5) . . . . ?
C6 C1 C2 C14 -176.0(5) . . . . ?
C7 C1 C2 C14 1.2(8) . . . . ?
C1 C2 C3 C4 -0.7(9) . . . . ?
C14 C2 C3 C4 178.5(6) . . . . ?
C1 C2 C3 C16 -176.6(5) . . . . ?
C14 C2 C3 C16 2.6(8) . . . . ?
C2 C3 C4 C5 -1.4(9) . . . . ?
C16 C3 C4 C5 174.5(5) . . . . ?
C2 C3 C4 C23 178.6(5) . . . . ?
C16 C3 C4 C23 -5.5(9) . . . . ?
C3 C4 C5 C6 1.1(9) . . . . ?
C23 C4 C5 C6 -178.9(6) . . . . ?
C3 C4 C5 C25 -173.9(5) . . . . ?
C23 C4 C5 C25 6.1(9) . . . . ?
C4 C5 C6 C1 1.3(9) . . . . ?
C25 C5 C6 C1 176.2(5) . . . . ?
C4 C5 C6 C32 -179.7(6) . . . . ?
C25 C5 C6 C32 -4.8(9) . . . . ?
C2 C1 C6 C5 -3.5(9) . . . . ?
C7 C1 C6 C5 179.3(5) . . . . ?
C2 C1 C6 C32 177.6(5) . . . . ?
C7 C1 C6 C32 0.3(8) . . . . ?
C8 O1 C7 C1 169.2(5) . . . . ?
C2 C1 C7 O1 -88.4(7) . . . . ?
C6 C1 C7 O1 88.9(7) . . . . ?
C7 O1 C8 C9 -143.3(6) . . . . ?
C7 O1 C8 C13 37.3(9) . . . . ?
O1 C8 C9 C10 178.3(6) . . . . ?
C13 C8 C9 C10 -2.2(10) . . . . ?
C8 C9 C10 C11 0.1(10) . . . . ?
C8 C9 C10 I1 -177.1(5) . . . . ?
C9 C10 C11 C12 1.8(12) . . . . ?
I1 C10 C11 C12 179.0(6) . . . . ?
C10 C11 C12 C13 -1.5(13) . . . . ?
C9 C8 C13 C12 2.5(12) . . . . ?
O1 C8 C13 C12 -178.1(7) . . . . ?
C11 C12 C13 C8 -0.5(13) . . . . ?
C1 C2 C14 C15 -89.0(7) . . . . ?
C3 C2 C14 C15 91.8(7) . . . . ?
C17 O2 C16 C3 -173.9(7) . . . . ?
C17A O2 C16 C3 -179.7(18) . . . . ?
C4 C3 C16 O2 -90.8(7) . . . . ?
C2 C3 C16 O2 85.1(7) . . . . ?
C16 O2 C17 C18 -8.4(13) . . . . ?
C16 O2 C17 C22 173.2(8) . . . . ?
O2 C17 C18 C19 -179.1(10) . . . . ?
C22 C17 C18 C19 -0.8(12) . . . . ?
C17 C18 C19 C20 0.0(12) . . . . ?
C17 C18 C19 I2 -177.7(11) . . . . ?
C18 C19 C20 C21 1.5(12) . . . . ?
I2 C19 C20 C21 179.3(10) . . . . ?
C19 C20 C21 C22 -2.4(13) . . . . ?
C20 C21 C22 C17 1.6(13) . . . . ?
C18 C17 C22 C21 0.0(13) . . . . ?
O2 C17 C22 C21 178.4(10) . . . . ?
C16 O2 C17A C18A 6(4) . . . . ?
C16 O2 C17A C22A 174.6(18) . . . . ?
O2 C17A C18A C19A 167(3) . . . . ?
C22A C17A C18A C19A 0.0 . . . . ?
C17A C18A C19A C20A 0.0 . . . . ?
C17A C18A C19A I2A -179(3) . . . . ?
C18A C19A C20A C21A 0.0 . . . . ?
I2A C19A C20A C21A 178(4) . . . . ?
C19A C20A C21A C22A 0.0 . . . . ?
C20A C21A C22A C17A 0.0 . . . . ?
O2 C17A C22A C21A -171(3) . . . . ?
C18A C17A C22A C21A 0.0 . . . . ?
C3 C4 C23 C24 -82.2(7) . . . . ?
C5 C4 C23 C24 97.9(7) . . . . ?
C26 O3 C25 C5 177.9(5) . . . . ?
C6 C5 C25 O3 115.8(6) . . . . ?
C4 C5 C25 O3 -69.2(7) . . . . ?
C25 O3 C26 C27 16.3(9) . . . . ?
C25 O3 C26 C31 -166.0(6) . . . . ?
O3 C26 C27 C28 177.1(6) . . . . ?
C31 C26 C27 C28 -0.5(10) . . . . ?
C26 C27 C28 C29 0.9(10) . . . . ?
C26 C27 C28 I3 -176.3(5) . . . . ?
C27 C28 C29 C30 -0.5(10) . . . . ?
I3 C28 C29 C30 176.7(5) . . . . ?
C28 C29 C30 C31 -0.4(11) . . . . ?
C29 C30 C31 C26 0.8(12) . . . . ?
C27 C26 C31 C30 -0.4(11) . . . . ?
O3 C26 C31 C30 -178.1(6) . . . . ?
C5 C6 C32 C33 -84.2(7) . . . . ?
C1 C6 C32 C33 94.8(7) . . . . ?
